data_7123946
loop_
_publ_author_name
'Ghadwal, Rajendra S.'
'Sharma, Mahendra Kumar'
'Rottsch\"afer, Dennis'
'Blomeyer, Sebastian'
'Neumann, Beate'
'Stammler, Georg'
'Hinz, Alexander'
'van Gastel, Maurice'

_publ_section_title
;
 Diphosphene radical cations and dications with a \p-conjugated
 C2P2C2-framework
;
_journal_name_full 'Chemical Communications'
_journal_paper_doi 10.1039/C9CC04701H
_journal_year 2019
_chemical_formula_moiety 'C68 H82 N4 P2, Cl4 Ga, 2(C H2 Cl2)'
_chemical_formula_sum 'C70 H86 Cl8 Ga N4 P2'
_chemical_formula_weight 1398.68
_space_group_crystal_system triclinic
_space_group_IT_number 2
_space_group_name_Hall '-P 1'
_space_group_name_H-M_alt 'P -1'
_symmetry_space_group_name_Hall '-P 1'
_symmetry_space_group_name_H-M 'P -1'
_atom_sites_solution_hydrogens geom
_atom_sites_solution_primary dual
_audit_creation_date 2019-01-30
_audit_creation_method
;
Olex2 1.2
(compiled 2018.05.29 svn.r3508 for OlexSys, GUI svn.r5506)
;
_audit_update_record
;
2019-04-09 deposited with the CCDC.    2019-08-05 downloaded from the CCDC.
;
_cell_angle_alpha 100.208(3)
_cell_angle_beta 91.640(3)
_cell_angle_gamma 96.981(3)
_cell_formula_units_Z 2
_cell_length_a 10.9028(4)
_cell_length_b 15.6844(6)
_cell_length_c 21.5392(8)
_cell_measurement_reflns_used 19354
_cell_measurement_temperature 100.01(10)
_cell_measurement_theta_max 29.9240
_cell_measurement_theta_min 2.6450
_cell_volume 3593.4(2)
_computing_cell_refinement 'CrysAlisPro 1.171.40.37a (Rigaku OD, 2019)'
_computing_data_collection 'CrysAlisPro 1.171.40.37a (Rigaku OD, 2019)'
_computing_data_reduction 'CrysAlisPro 1.171.40.37a (Rigaku OD, 2019)'
_computing_molecular_graphics 'Olex2 (Dolomanov et al., 2009)'
_computing_publication_material 'Olex2 (Dolomanov et al., 2009)'
_computing_structure_refinement 'ShelXL (Sheldrick, 2015)'
_computing_structure_solution 'ShelXT (Sheldrick, 2015)'
_diffrn_ambient_environment N~2~
_diffrn_ambient_temperature 100.01(10)
_diffrn_detector 'CCD plate'
_diffrn_detector_area_resol_mean 5.3114
_diffrn_detector_type Atlas
_diffrn_measured_fraction_theta_full 0.998
_diffrn_measured_fraction_theta_max 0.999
_diffrn_measurement_details
;
List of Runs (angles in degrees, time in seconds):

  # Type    Start    End  Width  t~exp~   \w     \q     \k     \f   Frames
#--------------------------------------------------------------------------
  1  \w    -65.00   8.00   1.00   50.00    --  -17.08 -57.00-180.00   73
  2  \w    -83.00 -10.00   1.00   50.00    --  -17.08 -57.00  90.00   73
  3  \w    -53.00  81.00   1.00   50.00    --   17.08   0.00 -60.00  134
  4  \w     14.00  88.00   1.00   50.00    --   17.08  38.00 -30.00   74
  5  \w    -54.00  35.00   1.00   50.00    --   17.08 -38.00 150.00   89
  6  \w     10.00  75.00   1.00   50.00    --   17.08-131.00 174.42   65
  7  \w    -13.00  83.00   1.00   50.00    --   17.08  77.00  60.00   96
  8  \w    -31.00  53.00   1.00   50.00    --   17.08 -90.00 -84.69   84
  9  \w     30.00  71.00   1.00   50.00    --   17.08-125.00  44.96   41
;
_diffrn_measurement_device 'four-circle diffractometer'
_diffrn_measurement_device_type 'SuperNova, Dual, Cu at home/near, Atlas'
_diffrn_measurement_method '\w scans'
_diffrn_orient_matrix_type 'CrysAlisPro convention (1999,Acta A55,543-557)'
_diffrn_orient_matrix_UB_11 -0.0644114000
_diffrn_orient_matrix_UB_12 -0.0136320000
_diffrn_orient_matrix_UB_13 0.0002717000
_diffrn_orient_matrix_UB_21 0.0022233000
_diffrn_orient_matrix_UB_22 -0.0280653000
_diffrn_orient_matrix_UB_23 -0.0295282000
_diffrn_orient_matrix_UB_31 0.0123853000
_diffrn_orient_matrix_UB_32 -0.0342570000
_diffrn_orient_matrix_UB_33 0.0158292000
_diffrn_radiation_monochromator mirror
_diffrn_radiation_probe x-ray
_diffrn_radiation_type MoK\a
_diffrn_radiation_wavelength 0.71073
_diffrn_reflns_av_R_equivalents 0.0470
_diffrn_reflns_av_unetI/netI 0.0537
_diffrn_reflns_Laue_measured_fraction_full 0.998
_diffrn_reflns_Laue_measured_fraction_max 0.999
_diffrn_reflns_limit_h_max 15
_diffrn_reflns_limit_h_min -15
_diffrn_reflns_limit_k_max 22
_diffrn_reflns_limit_k_min -22
_diffrn_reflns_limit_l_max 30
_diffrn_reflns_limit_l_min -30
_diffrn_reflns_number 79596
_diffrn_reflns_point_group_measured_fraction_full 0.998
_diffrn_reflns_point_group_measured_fraction_max 0.999
_diffrn_reflns_theta_full 25.242
_diffrn_reflns_theta_max 30.033
_diffrn_reflns_theta_min 2.623
_diffrn_source 'micro-focus sealed X-ray tube'
_diffrn_source_type 'SuperNova (Mo) X-ray Source'
_exptl_absorpt_coefficient_mu 0.767
_exptl_absorpt_correction_T_max 1.000
_exptl_absorpt_correction_T_min 0.740
_exptl_absorpt_correction_type gaussian
_exptl_absorpt_process_details
;
CrysAlisPro 1.171.40.37a (Rigaku Oxford Diffraction, 2019)
Numerical absorption correction based on gaussian integration over
            a multifaceted crystal model
Empirical absorption correction using spherical harmonics,
 implemented in SCALE3 ABSPACK scaling algorithm.
;
_exptl_crystal_colour 'clear brown'
_exptl_crystal_colour_lustre clear
_exptl_crystal_colour_primary brown
_exptl_crystal_density_diffrn 1.293
_exptl_crystal_description plate
_exptl_crystal_F_000 1462
_exptl_crystal_size_max 0.158
_exptl_crystal_size_mid 0.107
_exptl_crystal_size_min 0.027
_refine_diff_density_max 0.957
_refine_diff_density_min -0.691
_refine_diff_density_rms 0.066
_refine_ls_extinction_method none
_refine_ls_goodness_of_fit_ref 1.021
_refine_ls_hydrogen_treatment constr
_refine_ls_matrix_type full
_refine_ls_number_parameters 837
_refine_ls_number_reflns 21022
_refine_ls_number_restraints 0
_refine_ls_restrained_S_all 1.021
_refine_ls_R_factor_all 0.0838
_refine_ls_R_factor_gt 0.0476
_refine_ls_shift/su_max 0.007
_refine_ls_shift/su_mean 0.000
_refine_ls_structure_factor_coef Fsqd
_refine_ls_weighting_details 'w=1/[\s^2^(Fo^2^)+(0.0355P)^2^+2.5495P] where P=(Fo^2^+2Fc^2^)/3'
_refine_ls_weighting_scheme calc
_refine_ls_wR_factor_gt 0.0961
_refine_ls_wR_factor_ref 0.1103
_reflns_Friedel_coverage 0.000
_reflns_number_gt 14482
_reflns_number_total 21022
_reflns_threshold_expression 'I > 2\s(I)'
_cod_data_source_file c9cc04701h2.cif
_cod_data_source_block compound2a
_cod_database_code 7123946
_shelx_shelxl_version_number 2018/3
_chemical_oxdiff_formula 'C38 H44 Cl2 Ga P2 N2'
_shelx_space_group_comment
;
The symmetry employed for this shelxl refinement is uniquely defined
by the following loop, which should always be used as a source of
symmetry information in preference to the above space-group names.
They are only intended as comments.
;
_diffrn_oxdiff_digest_frames
;
0128a3d6a6e882091b5f4e5f2f92d458db00027fbc3
;
_reflns_odcompleteness_completeness 99.91
_reflns_odcompleteness_iscentric 1
_reflns_odcompleteness_theta 29.97
_olex2_refinement_description
;
1. Fixed Uiso
 At 1.2 times of:
  All C(H) groups, All C(H,H) groups, All C(H,H,H,H,H,H) groups
 At 1.5 times of:
  All C(H,H,H) groups
2. Others
 Sof(Cl2B)=Sof(Cl3B)=Sof(Cl4B)=Sof(Cl7B)=Sof(Cl8B)=Sof(C70A)=Sof(H70C)=
 Sof(H70D)=1-FVAR(1)
 Sof(Cl2)=Sof(Cl3)=Sof(Cl4)=Sof(Cl7)=Sof(Cl8)=Sof(C70B)=Sof(H70A)=Sof(H70B)=
 FVAR(1)
 Sof(H11D)=Sof(H11E)=Sof(H11F)=1-FVAR(2)
 Sof(H11A)=Sof(H11B)=Sof(H11C)=FVAR(2)
3.a Ternary CH refined with riding coordinates:
 C10(H10), C13(H13), C22(H22), C25(H25), C44(H44), C47(H47), C56(H56), C59(H59)
3.b Secondary CH2 refined with riding coordinates:
 C69(H69A,H69B), C70A(H70C,H70D), C70B(H70A,H70B)
3.c Aromatic/amide H refined with riding coordinates:
 C2(H2), C3(H3), C6(H6), C7(H7), C8(H8), C18(H18), C19(H19), C20(H20),
 C30(H30), C31(H31), C32(H32), C33(H33), C34(H34), C36(H36), C37(H37), C40(H40),
  C41(H41), C42(H42), C52(H52), C53(H53), C54(H54), C64(H64), C65(H65),
 C66(H66), C67(H67), C68(H68)
3.d Disordered Me refined with riding coordinates:
 C11(H11A,H11B,H11C,H11D,H11E,H11F)
3.e Idealised Me refined as rotating group:
 C12(H12A,H12B,H12C), C14(H14A,H14B,H14C), C15(H15A,H15B,H15C), C23(H23A,H23B,
 H23C), C24(H24A,H24B,H24C), C26(H26A,H26B,H26C), C27(H27A,H27B,H27C), C45(H45A,
 H45B,H45C), C46(H46A,H46B,H46C), C48(H48A,H48B,H48C), C49(H49A,H49B,H49C),
 C57(H57A,H57B,H57C), C58(H58A,H58B,H58C), C60(H60A,H60B,H60C), C61(H61A,H61B,
 H61C)
;
_olex2_date_sample_data_collection 2019-01-28
_olex2_submission_special_instructions 'No special instructions were received'
_oxdiff_exptl_absorpt_empirical_details
;
Empirical correction (ABSPACK) includes:
- Absorption correction using spherical harmonics
- Frame scaling
- Detector area scaling
;
_oxdiff_exptl_absorpt_empirical_full_max 1.108
_oxdiff_exptl_absorpt_empirical_full_min 0.894

loop_
_space_group_symop_operation_xyz
'x, y, z'
'-x, -y, -z'

loop_
_atom_site_label
_atom_site_type_symbol
_atom_site_fract_x
_atom_site_fract_y
_atom_site_fract_z
_atom_site_U_iso_or_equiv
_atom_site_adp_type
_atom_site_occupancy
_atom_site_site_symmetry_order
_atom_site_calc_flag
_atom_site_refinement_flags_posn
_atom_site_refinement_flags_occupancy
_atom_site_disorder_assembly
_atom_site_disorder_group
Ga1 Ga 0.30765(2) 0.23330(2) 0.25191(2) 0.02690(6) Uani 1 1 d . . . .
Cl1 Cl 0.25704(5) 0.31982(4) 0.33558(3) 0.03820(14) Uani 1 1 d . . . .
Cl2 Cl 0.2326(2) 0.10391(10) 0.26402(9) 0.0822(7) Uani 0.6735(19) 1 d . P A 1
Cl2B Cl 0.2801(4) 0.0914(2) 0.24698(18) 0.0605(8) Uani 0.3265(19) 1 d . P A 2
Cl3 Cl 0.2091(2) 0.25595(18) 0.16764(15) 0.0451(6) Uani 0.6735(19) 1 d . P A 1
Cl3B Cl 0.2450(5) 0.2775(4) 0.1697(3) 0.0365(9) Uani 0.3265(19) 1 d . P A 2
Cl4 Cl 0.5068(2) 0.24651(16) 0.25277(12) 0.0542(6) Uani 0.6735(19) 1 d . P A 1
Cl4B Cl 0.5041(5) 0.2730(3) 0.2399(3) 0.0449(9) Uani 0.3265(19) 1 d . P A 2
P1 P 0.75588(5) 0.73540(3) 0.22361(2) 0.01825(10) Uani 1 1 d . . . .
P2 P 0.87058(4) 0.66868(3) 0.27318(2) 0.01853(10) Uani 1 1 d . . . .
N1 N 0.71005(15) 0.90755(10) 0.17213(8) 0.0208(3) Uani 1 1 d . . . .
N2 N 0.69478(15) 0.97977(10) 0.26701(8) 0.0184(3) Uani 1 1 d . . . .
N3 N 0.93715(16) 0.42785(10) 0.22828(8) 0.0223(3) Uani 1 1 d . . . .
N4 N 0.91054(14) 0.49323(10) 0.32422(8) 0.0185(3) Uani 1 1 d . . . .
C1 C 0.73860(17) 0.90758(12) 0.23418(9) 0.0173(4) Uani 1 1 d . . . .
C2 C 0.6474(2) 0.97809(13) 0.16701(10) 0.0258(4) Uani 1 1 d . . . .
H2 H 0.617722 0.992142 0.129682 0.031 Uiso 1 1 calc R . . .
C3 C 0.63735(19) 1.02221(13) 0.22531(10) 0.0234(4) Uani 1 1 d . . . .
H3 H 0.598886 1.072200 0.235955 0.028 Uiso 1 1 calc R . . .
C4 C 0.73803(19) 0.84730(12) 0.11665(9) 0.0220(4) Uani 1 1 d . . . .
C5 C 0.8570(2) 0.85635(13) 0.09417(10) 0.0241(4) Uani 1 1 d . . . .
C6 C 0.8762(2) 0.80225(14) 0.03739(10) 0.0294(5) Uani 1 1 d . . . .
H6 H 0.954683 0.805226 0.021405 0.035 Uiso 1 1 calc R . . .
C7 C 0.7804(2) 0.74416(14) 0.00439(10) 0.0310(5) Uani 1 1 d . . . .
H7 H 0.794525 0.709870 -0.033953 0.037 Uiso 1 1 calc R . . .
C8 C 0.6636(2) 0.73699(14) 0.02838(10) 0.0299(5) Uani 1 1 d . . . .
H8 H 0.600083 0.697711 0.005877 0.036 Uiso 1 1 calc R . . .
C9 C 0.6399(2) 0.78772(13) 0.08566(10) 0.0255(4) Uani 1 1 d . . . .
C10 C 0.9635(2) 0.92027(14) 0.12886(10) 0.0288(5) Uani 1 1 d . . . .
H10 H 0.932382 0.950700 0.167795 0.035 Uiso 1 1 calc R . . .
C11 C 1.0100(3) 0.98922(18) 0.08986(14) 0.0587(9) Uani 1 1 d . . . .
H11A H 1.076971 1.028460 0.112972 0.070 Uiso 0.99(3) 1 calc R P . .
H11B H 1.038255 0.960988 0.050607 0.070 Uiso 0.99(3) 1 calc R P . .
H11C H 0.943763 1.021441 0.081563 0.070 Uiso 0.99(3) 1 calc R P . .
H11D H 0.962355 0.978799 0.050456 0.070 Uiso 0.01(3) 1 calc R P . .
H11E H 1.001072 1.046271 0.112821 0.070 Uiso 0.01(3) 1 calc R P . .
H11F H 1.095563 0.985819 0.081865 0.070 Uiso 0.01(3) 1 calc R P . .
C12 C 1.0692(2) 0.87320(17) 0.14750(13) 0.0416(6) Uani 1 1 d . . . .
H12A H 1.039114 0.832113 0.173441 0.062 Uiso 1 1 calc GR . . .
H12B H 1.133398 0.915027 0.170665 0.062 Uiso 1 1 calc GR . . .
H12C H 1.101701 0.842770 0.110162 0.062 Uiso 1 1 calc GR . . .
C13 C 0.5132(2) 0.77616(16) 0.11291(11) 0.0332(5) Uani 1 1 d . . . .
H13 H 0.520442 0.808431 0.156469 0.040 Uiso 1 1 calc R . . .
C14 C 0.4181(3) 0.8149(2) 0.07643(15) 0.0547(8) Uani 1 1 d . . . .
H14A H 0.445953 0.875566 0.077042 0.082 Uiso 1 1 calc GR . . .
H14B H 0.340088 0.809395 0.095832 0.082 Uiso 1 1 calc GR . . .
H14C H 0.408685 0.784200 0.033530 0.082 Uiso 1 1 calc GR . . .
C15 C 0.4688(2) 0.68055(17) 0.11497(13) 0.0421(6) Uani 1 1 d . . . .
H15A H 0.450475 0.648725 0.072716 0.063 Uiso 1 1 calc GR . . .
H15B H 0.395577 0.676957 0.138586 0.063 Uiso 1 1 calc GR . . .
H15C H 0.532380 0.655883 0.134895 0.063 Uiso 1 1 calc GR . . .
C16 C 0.68213(17) 0.99636(12) 0.33462(9) 0.0186(4) Uani 1 1 d . . . .
C17 C 0.75881(18) 1.06649(12) 0.37158(10) 0.0216(4) Uani 1 1 d . . . .
C18 C 0.74657(19) 1.07795(13) 0.43654(10) 0.0249(4) Uani 1 1 d . . . .
H18 H 0.795580 1.123612 0.462824 0.030 Uiso 1 1 calc R . . .
C19 C 0.6632(2) 1.02290(14) 0.46271(10) 0.0268(4) Uani 1 1 d . . . .
H19 H 0.658407 1.030849 0.506361 0.032 Uiso 1 1 calc R . . .
C20 C 0.58635(19) 0.95584(14) 0.42463(10) 0.0245(4) Uani 1 1 d . . . .
H20 H 0.529823 0.919820 0.443039 0.029 Uiso 1 1 calc R . . .
C21 C 0.59266(17) 0.94166(12) 0.35921(9) 0.0201(4) Uani 1 1 d . . . .
C22 C 0.8457(2) 1.13009(14) 0.34263(11) 0.0322(5) Uani 1 1 d . . . .
H22 H 0.864862 1.100574 0.300685 0.039 Uiso 1 1 calc R . . .
C23 C 0.7797(3) 1.20874(16) 0.33449(15) 0.0513(7) Uani 1 1 d . . . .
H23A H 0.703655 1.188730 0.309802 0.077 Uiso 1 1 calc GR . . .
H23B H 0.831950 1.247066 0.313345 0.077 Uiso 1 1 calc GR . . .
H23C H 0.762339 1.239615 0.375223 0.077 Uiso 1 1 calc GR . . .
C24 C 0.9674(2) 1.16199(17) 0.38129(13) 0.0444(6) Uani 1 1 d . . . .
H24A H 0.951696 1.198547 0.420186 0.067 Uiso 1 1 calc GR . . .
H24B H 1.022703 1.194792 0.357688 0.067 Uiso 1 1 calc GR . . .
H24C H 1.004286 1.112699 0.390305 0.067 Uiso 1 1 calc GR . . .
C25 C 0.50116(18) 0.87213(13) 0.31778(10) 0.0252(4) Uani 1 1 d . . . .
H25 H 0.526041 0.867697 0.274083 0.030 Uiso 1 1 calc R . . .
C26 C 0.3712(2) 0.90071(17) 0.32067(13) 0.0398(6) Uani 1 1 d . . . .
H26A H 0.343620 0.903573 0.362830 0.060 Uiso 1 1 calc GR . . .
H26B H 0.314989 0.859190 0.291924 0.060 Uiso 1 1 calc GR . . .
H26C H 0.373864 0.957218 0.309064 0.060 Uiso 1 1 calc GR . . .
C27 C 0.4993(2) 0.78199(14) 0.33586(12) 0.0331(5) Uani 1 1 d . . . .
H27A H 0.581266 0.765413 0.334321 0.050 Uiso 1 1 calc GR . . .
H27B H 0.444443 0.739985 0.306760 0.050 Uiso 1 1 calc GR . . .
H27C H 0.471179 0.784003 0.377859 0.050 Uiso 1 1 calc GR . . .
C28 C 0.79593(17) 0.84371(12) 0.26116(9) 0.0171(4) Uani 1 1 d . . . .
C29 C 0.88075(17) 0.87477(12) 0.31803(9) 0.0184(4) Uani 1 1 d . . . .
C30 C 0.98971(18) 0.93044(13) 0.31427(10) 0.0252(4) Uani 1 1 d . . . .
H30 H 1.007575 0.948593 0.276330 0.030 Uiso 1 1 calc R . . .
C31 C 1.0715(2) 0.95890(15) 0.36656(11) 0.0325(5) Uani 1 1 d . . . .
H31 H 1.144184 0.995140 0.363192 0.039 Uiso 1 1 calc R . . .
C32 C 1.0454(2) 0.93373(15) 0.42334(11) 0.0325(5) Uani 1 1 d . . . .
H32 H 1.099551 0.953971 0.458466 0.039 Uiso 1 1 calc R . . .
C33 C 0.9384(2) 0.87812(13) 0.42807(10) 0.0276(5) Uani 1 1 d . . . .
H33 H 0.920872 0.860890 0.466356 0.033 Uiso 1 1 calc R . . .
C34 C 0.85716(19) 0.84810(12) 0.37564(9) 0.0218(4) Uani 1 1 d . . . .
H34 H 0.786404 0.809896 0.378914 0.026 Uiso 1 1 calc R . . .
C35 C 0.88761(17) 0.49696(11) 0.26222(9) 0.0181(4) Uani 1 1 d . . . .
C36 C 0.9927(2) 0.38393(13) 0.26951(11) 0.0262(4) Uani 1 1 d . . . .
H36 H 1.033850 0.335355 0.258206 0.031 Uiso 1 1 calc R . . .
C37 C 0.97661(19) 0.42373(12) 0.32856(10) 0.0241(4) Uani 1 1 d . . . .
H37 H 1.004448 0.407873 0.365592 0.029 Uiso 1 1 calc R . . .
C38 C 0.9560(2) 0.41523(13) 0.16126(11) 0.0289(5) Uani 1 1 d . . . .
C39 C 1.0461(2) 0.47361(15) 0.14021(13) 0.0383(6) Uani 1 1 d . . . .
C40 C 1.0617(3) 0.46029(17) 0.07506(14) 0.0505(8) Uani 1 1 d . . . .
H40 H 1.120370 0.497528 0.058959 0.061 Uiso 1 1 calc R . . .
C41 C 0.9919(3) 0.39331(18) 0.03436(14) 0.0557(9) Uani 1 1 d . . . .
H41 H 1.002820 0.386861 -0.008811 0.067 Uiso 1 1 calc R . . .
C42 C 0.9063(3) 0.33569(16) 0.05667(12) 0.0485(7) Uani 1 1 d . . . .
H42 H 0.861047 0.290197 0.028475 0.058 Uiso 1 1 calc R . . .
C43 C 0.8865(3) 0.34474(14) 0.12116(11) 0.0355(6) Uani 1 1 d . . . .
C44 C 1.1290(2) 0.54492(16) 0.18484(15) 0.0438(7) Uani 1 1 d . . . .
H44 H 1.094168 0.550303 0.226591 0.053 Uiso 1 1 calc R . . .
C45 C 1.1336(2) 0.63410(17) 0.16431(16) 0.0527(8) Uani 1 1 d . . . .
H45A H 1.168247 0.630897 0.123622 0.079 Uiso 1 1 calc GR . . .
H45B H 1.183969 0.677501 0.194571 0.079 Uiso 1 1 calc GR . . .
H45C H 1.051295 0.649661 0.161898 0.079 Uiso 1 1 calc GR . . .
C46 C 1.2597(3) 0.5190(2) 0.19122(19) 0.0675(10) Uani 1 1 d . . . .
H46A H 1.254624 0.463614 0.204789 0.101 Uiso 1 1 calc GR . . .
H46B H 1.309263 0.562537 0.221757 0.101 Uiso 1 1 calc GR . . .
H46C H 1.296930 0.514588 0.151104 0.101 Uiso 1 1 calc GR . . .
C47 C 0.7973(3) 0.27807(15) 0.14602(12) 0.0423(6) Uani 1 1 d . . . .
H47 H 0.769724 0.306052 0.186667 0.051 Uiso 1 1 calc R . . .
C48 C 0.6834(3) 0.24256(18) 0.10237(14) 0.0596(9) Uani 1 1 d . . . .
H48A H 0.644516 0.290312 0.092032 0.089 Uiso 1 1 calc GR . . .
H48B H 0.626357 0.206854 0.123152 0.089 Uiso 1 1 calc GR . . .
H48C H 0.707623 0.208109 0.064365 0.089 Uiso 1 1 calc GR . . .
C49 C 0.8647(3) 0.20053(16) 0.15724(14) 0.0586(9) Uani 1 1 d . . . .
H49A H 0.892281 0.172096 0.117859 0.088 Uiso 1 1 calc GR . . .
H49B H 0.809010 0.159662 0.174540 0.088 Uiso 1 1 calc GR . . .
H49C H 0.934742 0.221657 0.186275 0.088 Uiso 1 1 calc GR . . .
C50 C 0.88321(18) 0.55309(11) 0.37993(9) 0.0185(4) Uani 1 1 d . . . .
C51 C 0.98408(19) 0.60704(13) 0.41389(10) 0.0253(4) Uani 1 1 d . . . .
C52 C 0.9596(2) 0.65980(14) 0.46979(11) 0.0322(5) Uani 1 1 d . . . .
H52 H 1.024562 0.695681 0.493794 0.039 Uiso 1 1 calc R . . .
C53 C 0.8414(2) 0.66029(14) 0.49056(11) 0.0339(5) Uani 1 1 d . . . .
H53 H 0.827330 0.696304 0.528173 0.041 Uiso 1 1 calc R . . .
C54 C 0.7437(2) 0.60731(13) 0.45557(10) 0.0284(5) Uani 1 1 d . . . .
H54 H 0.664049 0.609142 0.469646 0.034 Uiso 1 1 calc R . . .
C55 C 0.76177(18) 0.55114(12) 0.39963(9) 0.0202(4) Uani 1 1 d . . . .
C56 C 1.1159(2) 0.61093(15) 0.39176(12) 0.0353(5) Uani 1 1 d . . . .
H56 H 1.113732 0.575380 0.349365 0.042 Uiso 1 1 calc R . . .
C57 C 1.1685(2) 0.70474(17) 0.38770(14) 0.0452(6) Uani 1 1 d . . . .
H57A H 1.113799 0.728127 0.361305 0.068 Uiso 1 1 calc GR . . .
H57B H 1.248370 0.704974 0.370008 0.068 Uiso 1 1 calc GR . . .
H57C H 1.176417 0.739929 0.429240 0.068 Uiso 1 1 calc GR . . .
C58 C 1.1992(2) 0.57266(19) 0.43555(16) 0.0564(8) Uani 1 1 d . . . .
H58A H 1.201043 0.605738 0.477649 0.085 Uiso 1 1 calc GR . . .
H58B H 1.281562 0.575413 0.420705 0.085 Uiso 1 1 calc GR . . .
H58C H 1.167186 0.512909 0.435659 0.085 Uiso 1 1 calc GR . . .
C59 C 0.65335(18) 0.49070(13) 0.36415(10) 0.0228(4) Uani 1 1 d . . . .
H59 H 0.684413 0.456765 0.326558 0.027 Uiso 1 1 calc R . . .
C60 C 0.5549(2) 0.54271(16) 0.34208(12) 0.0343(5) Uani 1 1 d . . . .
H60A H 0.523207 0.576751 0.378169 0.051 Uiso 1 1 calc GR . . .
H60B H 0.488497 0.502992 0.318815 0.051 Uiso 1 1 calc GR . . .
H60C H 0.591402 0.580837 0.315465 0.051 Uiso 1 1 calc GR . . .
C61 C 0.5973(2) 0.42655(15) 0.40470(12) 0.0370(5) Uani 1 1 d . . . .
H61A H 0.659378 0.392847 0.416112 0.055 Uiso 1 1 calc GR . . .
H61B H 0.529956 0.388166 0.381163 0.055 Uiso 1 1 calc GR . . .
H61C H 0.567397 0.458401 0.442251 0.055 Uiso 1 1 calc GR . . .
C62 C 0.82982(17) 0.56052(11) 0.23539(9) 0.0178(4) Uani 1 1 d . . . .
C63 C 0.74565(19) 0.52822(12) 0.17809(9) 0.0211(4) Uani 1 1 d . . . .
C64 C 0.7684(2) 0.55660(13) 0.12068(10) 0.0266(4) Uani 1 1 d . . . .
H64 H 0.837764 0.596318 0.117865 0.032 Uiso 1 1 calc R . . .
C65 C 0.6883(2) 0.52582(14) 0.06824(10) 0.0341(5) Uani 1 1 d . . . .
H65 H 0.705357 0.543923 0.030199 0.041 Uiso 1 1 calc R . . .
C66 C 0.5832(2) 0.46841(15) 0.07204(11) 0.0375(6) Uani 1 1 d . . . .
H66 H 0.529200 0.448644 0.036812 0.045 Uiso 1 1 calc R . . .
C67 C 0.5585(2) 0.44045(14) 0.12823(11) 0.0339(5) Uani 1 1 d . . . .
H67 H 0.487381 0.402310 0.131010 0.041 Uiso 1 1 calc R . . .
C68 C 0.64019(19) 0.46945(13) 0.18073(10) 0.0250(4) Uani 1 1 d . . . .
H68 H 0.624067 0.449242 0.218115 0.030 Uiso 1 1 calc R . . .
Cl5 Cl 0.45250(6) 0.75292(4) 0.51188(3) 0.03615(13) Uani 1 1 d . . . .
Cl6 Cl 0.68419(6) 0.86085(4) 0.55857(4) 0.04753(17) Uani 1 1 d . . . .
C69 C 0.5391(2) 0.81575(16) 0.57882(12) 0.0367(5) Uani 1 1 d . . . .
H69A H 0.493643 0.862348 0.597810 0.044 Uiso 1 1 calc R . . .
H69B H 0.550259 0.779020 0.609810 0.044 Uiso 1 1 calc R . . .
Cl7 Cl 0.61638(8) 0.94017(6) -0.12157(4) 0.0371(3) Uani 0.6735(19) 1 d . P A 1
Cl7B Cl 0.55656(18) 0.89447(14) -0.07815(11) 0.0475(6) Uani 0.3265(19) 1 d . P A 2
Cl8 Cl 0.67664(16) 1.01681(11) 0.00987(7) 0.0470(3) Uani 0.6735(19) 1 d . P A 1
Cl8B Cl 0.7340(3) 1.0255(2) 0.00255(14) 0.0409(6) Uani 0.3265(19) 1 d . P A 2
C70A C 0.7124(8) 0.9399(6) -0.0647(4) 0.0398(19) Uani 0.3265(19) 1 d . P A 2
H70C H 0.740581 0.962632 -0.101600 0.048 Uiso 0.3265(19) 1 calc R P A 2
H70D H 0.762179 0.894612 -0.058359 0.048 Uiso 0.3265(19) 1 calc R P A 2
C70B C 0.6503(5) 0.9196(3) -0.0462(2) 0.0418(10) Uani 0.6735(19) 1 d . P A 1
H70A H 0.723198 0.889666 -0.047131 0.050 Uiso 0.6735(19) 1 calc R P A 1
H70B H 0.581849 0.881626 -0.033901 0.050 Uiso 0.6735(19) 1 calc R P A 1

loop_
_atom_site_aniso_label
_atom_site_aniso_U_11
_atom_site_aniso_U_22
_atom_site_aniso_U_33
_atom_site_aniso_U_23
_atom_site_aniso_U_13
_atom_site_aniso_U_12
Ga1 0.02929(13) 0.02568(12) 0.02835(13) 0.00904(10) -0.00048(10) 0.00842(9)
Cl1 0.0337(3) 0.0591(4) 0.0243(3) 0.0075(3) 0.0047(2) 0.0154(3)
Cl2 0.157(2) 0.0280(7) 0.0595(9) 0.0058(6) 0.0563(10) -0.0053(9)
Cl2B 0.096(2) 0.0267(12) 0.067(2) 0.0218(14) 0.0306(16) 0.0143(12)
Cl3 0.0599(15) 0.0571(14) 0.0232(6) 0.0013(9) -0.0032(10) 0.0377(10)
Cl3B 0.045(2) 0.046(2) 0.0235(13) 0.0136(14) -0.0020(15) 0.0152(14)
Cl4 0.0319(7) 0.0761(16) 0.0471(11) -0.0192(9) -0.0014(7) 0.0219(10)
Cl4B 0.0273(15) 0.051(2) 0.054(2) 0.0066(13) 0.0093(13) -0.0025(14)
P1 0.0191(2) 0.0160(2) 0.0187(2) 0.00035(18) -0.00080(19) 0.00263(18)
P2 0.0175(2) 0.0151(2) 0.0221(3) 0.00080(19) -0.00058(19) 0.00319(18)
N1 0.0256(9) 0.0203(8) 0.0163(8) -0.0001(6) -0.0003(7) 0.0083(7)
N2 0.0212(8) 0.0165(7) 0.0171(8) 0.0001(6) 0.0028(6) 0.0049(6)
N3 0.0277(9) 0.0153(7) 0.0247(9) 0.0023(6) 0.0087(7) 0.0068(6)
N4 0.0183(8) 0.0155(7) 0.0209(8) 0.0002(6) 0.0004(6) 0.0040(6)
C1 0.0170(9) 0.0173(8) 0.0162(9) -0.0006(7) 0.0015(7) 0.0020(7)
C2 0.0332(11) 0.0251(10) 0.0204(10) 0.0018(8) -0.0024(8) 0.0128(9)
C3 0.0297(11) 0.0214(9) 0.0207(10) 0.0032(8) 0.0007(8) 0.0103(8)
C4 0.0330(11) 0.0202(9) 0.0138(9) 0.0003(7) 0.0024(8) 0.0113(8)
C5 0.0343(11) 0.0219(9) 0.0192(10) 0.0064(8) 0.0060(8) 0.0107(8)
C6 0.0394(13) 0.0281(11) 0.0232(11) 0.0048(9) 0.0111(9) 0.0117(9)
C7 0.0524(15) 0.0249(10) 0.0173(11) 0.0007(8) 0.0073(10) 0.0142(10)
C8 0.0425(13) 0.0272(11) 0.0182(10) -0.0016(8) -0.0029(9) 0.0068(9)
C9 0.0324(11) 0.0251(10) 0.0185(10) 0.0003(8) -0.0005(8) 0.0072(9)
C10 0.0352(12) 0.0280(11) 0.0236(11) 0.0043(9) 0.0076(9) 0.0053(9)
C11 0.092(2) 0.0393(15) 0.0400(16) 0.0129(12) -0.0023(16) -0.0187(15)
C12 0.0321(13) 0.0426(14) 0.0490(16) 0.0017(12) 0.0045(11) 0.0096(11)
C13 0.0278(11) 0.0437(13) 0.0236(12) -0.0070(10) -0.0032(9) 0.0070(10)
C14 0.0390(15) 0.071(2) 0.0515(18) -0.0015(15) -0.0120(13) 0.0200(14)
C15 0.0297(13) 0.0512(15) 0.0377(15) -0.0043(12) -0.0006(11) -0.0062(11)
C16 0.0197(9) 0.0200(9) 0.0167(9) 0.0004(7) 0.0036(7) 0.0089(7)
C17 0.0223(10) 0.0203(9) 0.0211(10) -0.0015(8) 0.0033(8) 0.0064(8)
C18 0.0260(10) 0.0258(10) 0.0209(10) -0.0040(8) -0.0013(8) 0.0078(8)
C19 0.0299(11) 0.0359(11) 0.0157(10) 0.0008(8) 0.0049(8) 0.0136(9)
C20 0.0230(10) 0.0298(10) 0.0226(11) 0.0059(8) 0.0071(8) 0.0082(8)
C21 0.0194(9) 0.0211(9) 0.0209(10) 0.0024(7) 0.0031(7) 0.0090(7)
C22 0.0375(13) 0.0271(11) 0.0261(12) -0.0055(9) 0.0091(10) -0.0065(9)
C23 0.0668(19) 0.0295(13) 0.0563(19) 0.0146(12) -0.0004(15) -0.0079(12)
C24 0.0353(13) 0.0381(13) 0.0481(16) -0.0152(12) 0.0082(12) -0.0088(11)
C25 0.0197(10) 0.0296(11) 0.0256(11) 0.0029(9) 0.0037(8) 0.0022(8)
C26 0.0237(11) 0.0438(14) 0.0498(16) 0.0016(12) -0.0045(11) 0.0076(10)
C27 0.0254(11) 0.0311(11) 0.0415(14) 0.0057(10) 0.0048(10) -0.0006(9)
C28 0.0163(9) 0.0180(8) 0.0162(9) 0.0002(7) 0.0026(7) 0.0024(7)
C29 0.0167(9) 0.0175(9) 0.0197(10) -0.0023(7) -0.0005(7) 0.0059(7)
C30 0.0193(10) 0.0292(10) 0.0253(11) 0.0003(8) 0.0028(8) 0.0021(8)
C31 0.0179(10) 0.0364(12) 0.0377(14) -0.0049(10) -0.0039(9) -0.0004(9)
C32 0.0262(11) 0.0350(12) 0.0320(13) -0.0064(10) -0.0122(9) 0.0086(9)
C33 0.0354(12) 0.0270(10) 0.0201(11) 0.0003(8) -0.0055(9) 0.0102(9)
C34 0.0237(10) 0.0196(9) 0.0216(10) 0.0009(8) -0.0005(8) 0.0052(8)
C35 0.0164(9) 0.0142(8) 0.0220(10) -0.0001(7) 0.0030(7) -0.0004(7)
C36 0.0289(11) 0.0166(9) 0.0348(12) 0.0050(8) 0.0057(9) 0.0090(8)
C37 0.0243(10) 0.0176(9) 0.0315(12) 0.0057(8) -0.0017(8) 0.0057(8)
C38 0.0420(13) 0.0212(10) 0.0283(12) 0.0062(8) 0.0179(10) 0.0170(9)
C39 0.0448(14) 0.0277(11) 0.0492(16) 0.0124(11) 0.0285(12) 0.0182(10)
C40 0.0704(19) 0.0389(14) 0.0549(18) 0.0229(13) 0.0446(16) 0.0268(14)
C41 0.100(2) 0.0426(15) 0.0356(15) 0.0131(12) 0.0383(16) 0.0373(16)
C42 0.093(2) 0.0302(12) 0.0263(13) 0.0020(10) 0.0203(14) 0.0239(14)
C43 0.0636(16) 0.0208(10) 0.0242(12) 0.0017(9) 0.0142(11) 0.0146(10)
C44 0.0308(13) 0.0391(13) 0.0668(19) 0.0175(13) 0.0253(12) 0.0082(10)
C45 0.0343(14) 0.0364(14) 0.092(2) 0.0207(15) 0.0273(15) 0.0064(11)
C46 0.0394(16) 0.062(2) 0.113(3) 0.039(2) 0.0237(18) 0.0149(14)
C47 0.0734(19) 0.0242(11) 0.0244(12) -0.0042(9) 0.0100(12) -0.0018(12)
C48 0.095(3) 0.0343(14) 0.0399(17) -0.0118(12) -0.0015(16) -0.0037(15)
C49 0.107(3) 0.0251(12) 0.0412(17) 0.0069(11) 0.0029(17) -0.0014(14)
C50 0.0226(9) 0.0144(8) 0.0172(9) -0.0009(7) -0.0022(7) 0.0037(7)
C51 0.0255(10) 0.0213(9) 0.0263(11) -0.0006(8) -0.0064(8) 0.0015(8)
C52 0.0379(13) 0.0274(11) 0.0254(12) -0.0043(9) -0.0065(10) -0.0045(9)
C53 0.0515(15) 0.0254(11) 0.0211(11) -0.0041(9) 0.0032(10) 0.0016(10)
C54 0.0341(12) 0.0263(10) 0.0248(11) 0.0028(9) 0.0100(9) 0.0048(9)
C55 0.0245(10) 0.0176(9) 0.0191(10) 0.0045(7) 0.0013(8) 0.0030(7)
C56 0.0218(11) 0.0333(12) 0.0449(15) -0.0049(10) -0.0066(10) -0.0007(9)
C57 0.0259(12) 0.0443(14) 0.0589(18) 0.0014(13) -0.0024(12) -0.0084(11)
C58 0.0318(14) 0.0494(16) 0.084(2) 0.0045(15) -0.0220(14) 0.0064(12)
C59 0.0203(10) 0.0254(10) 0.0218(10) 0.0032(8) 0.0018(8) 0.0016(8)
C60 0.0229(11) 0.0388(13) 0.0422(14) 0.0086(11) -0.0011(10) 0.0070(9)
C61 0.0415(14) 0.0351(12) 0.0313(13) 0.0084(10) 0.0018(10) -0.0107(10)
C62 0.0193(9) 0.0148(8) 0.0190(9) 0.0012(7) 0.0040(7) 0.0031(7)
C63 0.0271(10) 0.0166(9) 0.0185(10) -0.0019(7) 0.0022(8) 0.0058(8)
C64 0.0376(12) 0.0219(10) 0.0195(10) 0.0007(8) 0.0044(9) 0.0042(9)
C65 0.0590(16) 0.0256(11) 0.0169(11) 0.0001(8) 0.0003(10) 0.0082(10)
C66 0.0558(16) 0.0285(11) 0.0232(12) -0.0042(9) -0.0133(11) 0.0024(11)
C67 0.0378(13) 0.0276(11) 0.0307(13) -0.0018(9) -0.0083(10) -0.0047(9)
C68 0.0303(11) 0.0229(10) 0.0196(10) 0.0015(8) -0.0013(8) -0.0007(8)
Cl5 0.0408(3) 0.0323(3) 0.0336(3) 0.0073(2) -0.0026(2) -0.0034(2)
Cl6 0.0352(3) 0.0464(4) 0.0616(5) 0.0193(3) -0.0071(3) -0.0040(3)
C69 0.0379(13) 0.0410(13) 0.0316(13) 0.0099(10) -0.0032(10) 0.0027(11)
Cl7 0.0419(5) 0.0393(5) 0.0287(5) -0.0033(3) 0.0000(4) 0.0139(4)
Cl7B 0.0339(11) 0.0521(12) 0.0583(14) 0.0171(10) 0.0005(9) 0.0026(9)
Cl8 0.0624(9) 0.0539(7) 0.0249(6) 0.0088(5) -0.0009(7) 0.0072(8)
Cl8B 0.0499(16) 0.0404(12) 0.0308(12) 0.0001(9) -0.0014(12) 0.0097(13)
C70A 0.032(4) 0.039(4) 0.043(5) -0.005(4) 0.005(4) 0.002(4)
C70B 0.048(3) 0.035(2) 0.045(3) 0.0144(18) -0.004(2) 0.0095(19)

loop_
_atom_type_symbol
_atom_type_description
_atom_type_scat_dispersion_real
_atom_type_scat_dispersion_imag
_atom_type_scat_source
C C 0.0033 0.0016 'International Tables Vol C Tables 4.2.6.8 and 6.1.1.4'
H H 0.0000 0.0000 'International Tables Vol C Tables 4.2.6.8 and 6.1.1.4'
Cl Cl 0.1484 0.1585 'International Tables Vol C Tables 4.2.6.8 and 6.1.1.4'
Ga Ga 0.2307 1.6083 'International Tables Vol C Tables 4.2.6.8 and 6.1.1.4'
N N 0.0061 0.0033 'International Tables Vol C Tables 4.2.6.8 and 6.1.1.4'
P P 0.1023 0.0942 'International Tables Vol C Tables 4.2.6.8 and 6.1.1.4'

loop_
_exptl_crystal_face_index_h
_exptl_crystal_face_index_k
_exptl_crystal_face_index_l
_exptl_crystal_face_perp_dist
5 1 2 0.0537
-5 -1 -2 0.0537
1 -2 -5 0.0755
-1 2 5 0.0755
0 1 -1 0.0135
0 -1 1 0.0135

loop_
_geom_angle_atom_site_label_1
_geom_angle_atom_site_label_2
_geom_angle_atom_site_label_3
_geom_angle
Cl1 Ga1 Cl2B 120.02(10)
Cl1 Ga1 Cl3 110.15(8)
Cl1 Ga1 Cl4B 106.57(16)
Cl2 Ga1 Cl1 104.78(5)
Cl2 Ga1 Cl3 105.34(10)
Cl3B Ga1 Cl1 108.78(19)
Cl3B Ga1 Cl2B 115.46(18)
Cl3B Ga1 Cl4B 94.55(18)
Cl4 Ga1 Cl1 107.44(7)
Cl4 Ga1 Cl2 110.86(9)
Cl4 Ga1 Cl3 117.56(10)
Cl4B Ga1 Cl2B 108.01(15)
C28 P1 P2 102.33(7)
C62 P2 P1 102.00(7)
C1 N1 C2 109.66(16)
C1 N1 C4 128.97(15)
C2 N1 C4 121.37(16)
C1 N2 C3 109.68(16)
C1 N2 C16 124.48(15)
C3 N2 C16 124.12(15)
C35 N3 C36 109.35(17)
C35 N3 C38 125.22(16)
C36 N3 C38 123.81(16)
C35 N4 C37 109.61(16)
C35 N4 C50 128.68(15)
C37 N4 C50 121.53(16)
N1 C1 N2 105.46(15)
N1 C1 C28 128.33(16)
N2 C1 C28 126.12(17)
N1 C2 H2 126.1
C3 C2 N1 107.76(17)
C3 C2 H2 126.1
N2 C3 H3 126.3
C2 C3 N2 107.44(17)
C2 C3 H3 126.3
C5 C4 N1 118.95(18)
C5 C4 C9 123.70(18)
C9 C4 N1 117.13(18)
C4 C5 C10 123.22(18)
C6 C5 C4 116.8(2)
C6 C5 C10 120.0(2)
C5 C6 H6 119.4
C7 C6 C5 121.2(2)
C7 C6 H6 119.4
C6 C7 H7 119.9
C6 C7 C8 120.3(2)
C8 C7 H7 119.9
C7 C8 H8 119.5
C7 C8 C9 121.0(2)
C9 C8 H8 119.5
C4 C9 C13 122.49(18)
C8 C9 C4 117.0(2)
C8 C9 C13 120.5(2)
C5 C10 H10 107.6
C5 C10 C11 111.5(2)
C5 C10 C12 111.52(18)
C11 C10 H10 107.6
C12 C10 H10 107.6
C12 C10 C11 110.7(2)
C10 C11 H11A 109.5
C10 C11 H11B 109.5
C10 C11 H11C 109.5
H11A C11 H11B 109.5
H11A C11 H11C 109.5
H11B C11 H11C 109.5
H11D C11 H11E 109.5
H11D C11 H11F 109.5
H11E C11 H11F 109.5
C10 C12 H12A 109.5
C10 C12 H12B 109.5
C10 C12 H12C 109.5
H12A C12 H12B 109.5
H12A C12 H12C 109.5
H12B C12 H12C 109.5
C9 C13 H13 107.6
C9 C13 C14 111.1(2)
C9 C13 C15 112.08(19)
C14 C13 H13 107.6
C15 C13 H13 107.6
C15 C13 C14 110.6(2)
C13 C14 H14A 109.5
C13 C14 H14B 109.5
C13 C14 H14C 109.5
H14A C14 H14B 109.5
H14A C14 H14C 109.5
H14B C14 H14C 109.5
C13 C15 H15A 109.5
C13 C15 H15B 109.5
C13 C15 H15C 109.5
H15A C15 H15B 109.5
H15A C15 H15C 109.5
H15B C15 H15C 109.5
C17 C16 N2 118.53(17)
C21 C16 N2 117.65(17)
C21 C16 C17 123.82(18)
C16 C17 C22 122.30(18)
C18 C17 C16 116.49(19)
C18 C17 C22 121.13(18)
C17 C18 H18 119.4
C19 C18 C17 121.27(19)
C19 C18 H18 119.4
C18 C19 H19 119.7
C18 C19 C20 120.7(2)
C20 C19 H19 119.7
C19 C20 H20 119.5
C19 C20 C21 120.9(2)
C21 C20 H20 119.5
C16 C21 C25 122.98(18)
C20 C21 C16 116.74(18)
C20 C21 C25 120.22(18)
C17 C22 H22 108.2
C17 C22 C23 109.1(2)
C17 C22 C24 113.6(2)
C23 C22 H22 108.2
C24 C22 H22 108.2
C24 C22 C23 109.5(2)
C22 C23 H23A 109.5
C22 C23 H23B 109.5
C22 C23 H23C 109.5
H23A C23 H23B 109.5
H23A C23 H23C 109.5
H23B C23 H23C 109.5
C22 C24 H24A 109.5
C22 C24 H24B 109.5
C22 C24 H24C 109.5
H24A C24 H24B 109.5
H24A C24 H24C 109.5
H24B C24 H24C 109.5
C21 C25 H25 107.9
C21 C25 C26 109.57(17)
C21 C25 C27 112.78(17)
C26 C25 H25 107.9
C27 C25 H25 107.9
C27 C25 C26 110.50(18)
C25 C26 H26A 109.5
C25 C26 H26B 109.5
C25 C26 H26C 109.5
H26A C26 H26B 109.5
H26A C26 H26C 109.5
H26B C26 H26C 109.5
C25 C27 H27A 109.5
C25 C27 H27B 109.5
C25 C27 H27C 109.5
H27A C27 H27B 109.5
H27A C27 H27C 109.5
H27B C27 H27C 109.5
C1 C28 P1 115.69(14)
C1 C28 C29 118.12(16)
C29 C28 P1 126.18(13)
C30 C29 C28 119.83(18)
C34 C29 C28 121.98(17)
C34 C29 C30 118.17(18)
C29 C30 H30 119.6
C31 C30 C29 120.8(2)
C31 C30 H30 119.6
C30 C31 H31 119.8
C32 C31 C30 120.3(2)
C32 C31 H31 119.8
C31 C32 H32 120.1
C31 C32 C33 119.9(2)
C33 C32 H32 120.1
C32 C33 H33 120.0
C32 C33 C34 120.1(2)
C34 C33 H33 120.0
C29 C34 H34 119.6
C33 C34 C29 120.71(19)
C33 C34 H34 119.6
N3 C35 C62 125.09(18)
N4 C35 N3 105.72(16)
N4 C35 C62 129.13(17)
N3 C36 H36 126.0
C37 C36 N3 107.96(17)
C37 C36 H36 126.0
N4 C37 H37 126.3
C36 C37 N4 107.33(18)
C36 C37 H37 126.3
C39 C38 N3 117.6(2)
C39 C38 C43 123.5(2)
C43 C38 N3 118.90(19)
C38 C39 C44 123.0(2)
C40 C39 C38 116.3(2)
C40 C39 C44 120.6(2)
C39 C40 H40 119.3
C41 C40 C39 121.4(3)
C41 C40 H40 119.3
C40 C41 H41 119.6
C40 C41 C42 120.9(3)
C42 C41 H41 119.6
C41 C42 H42 119.6
C41 C42 C43 120.8(3)
C43 C42 H42 119.6
C38 C43 C47 122.3(2)
C42 C43 C38 117.0(2)
C42 C43 C47 120.6(2)
C39 C44 H44 107.7
C39 C44 C45 112.2(2)
C39 C44 C46 110.4(2)
C45 C44 H44 107.7
C45 C44 C46 111.0(2)
C46 C44 H44 107.7
C44 C45 H45A 109.5
C44 C45 H45B 109.5
C44 C45 H45C 109.5
H45A C45 H45B 109.5
H45A C45 H45C 109.5
H45B C45 H45C 109.5
C44 C46 H46A 109.5
C44 C46 H46B 109.5
C44 C46 H46C 109.5
H46A C46 H46B 109.5
H46A C46 H46C 109.5
H46B C46 H46C 109.5
C43 C47 H47 108.2
C43 C47 C48 113.8(2)
C43 C47 C49 109.7(2)
C48 C47 H47 108.2
C48 C47 C49 108.5(2)
C49 C47 H47 108.2
C47 C48 H48A 109.5
C47 C48 H48B 109.5
C47 C48 H48C 109.5
H48A C48 H48B 109.5
H48A C48 H48C 109.5
H48B C48 H48C 109.5
C47 C49 H49A 109.5
C47 C49 H49B 109.5
C47 C49 H49C 109.5
H49A C49 H49B 109.5
H49A C49 H49C 109.5
H49B C49 H49C 109.5
C51 C50 N4 116.79(17)
C55 C50 N4 119.86(16)
C55 C50 C51 123.22(18)
C50 C51 C56 123.35(19)
C52 C51 C50 117.0(2)
C52 C51 C56 119.63(19)
C51 C52 H52 119.2
C53 C52 C51 121.6(2)
C53 C52 H52 119.2
C52 C53 H53 120.0
C52 C53 C54 120.0(2)
C54 C53 H53 120.0
C53 C54 H54 119.2
C53 C54 C55 121.5(2)
C55 C54 H54 119.2
C50 C55 C59 123.29(17)
C54 C55 C50 116.60(18)
C54 C55 C59 120.10(18)
C51 C56 H56 108.1
C51 C56 C57 110.86(19)
C51 C56 C58 110.8(2)
C57 C56 H56 108.1
C57 C56 C58 110.8(2)
C58 C56 H56 108.1
C56 C57 H57A 109.5
C56 C57 H57B 109.5
C56 C57 H57C 109.5
H57A C57 H57B 109.5
H57A C57 H57C 109.5
H57B C57 H57C 109.5
C56 C58 H58A 109.5
C56 C58 H58B 109.5
C56 C58 H58C 109.5
H58A C58 H58B 109.5
H58A C58 H58C 109.5
H58B C58 H58C 109.5
C55 C59 H59 107.9
C55 C59 C60 111.21(17)
C55 C59 C61 110.71(17)
C60 C59 H59 107.9
C61 C59 H59 107.9
C61 C59 C60 110.99(18)
C59 C60 H60A 109.5
C59 C60 H60B 109.5
C59 C60 H60C 109.5
H60A C60 H60B 109.5
H60A C60 H60C 109.5
H60B C60 H60C 109.5
C59 C61 H61A 109.5
C59 C61 H61B 109.5
C59 C61 H61C 109.5
H61A C61 H61B 109.5
H61A C61 H61C 109.5
H61B C61 H61C 109.5
C35 C62 P2 115.26(14)
C35 C62 C63 117.48(16)
C63 C62 P2 127.23(14)
C64 C63 C62 121.69(18)
C68 C63 C62 120.15(18)
C68 C63 C64 118.16(19)
C63 C64 H64 119.8
C65 C64 C63 120.5(2)
C65 C64 H64 119.8
C64 C65 H65 119.7
C66 C65 C64 120.5(2)
C66 C65 H65 119.7
C65 C66 H66 120.1
C67 C66 C65 119.9(2)
C67 C66 H66 120.1
C66 C67 H67 120.0
C66 C67 C68 119.9(2)
C68 C67 H67 120.0
C63 C68 C67 121.0(2)
C63 C68 H68 119.5
C67 C68 H68 119.5
Cl5 C69 H69A 109.3
Cl5 C69 H69B 109.3
Cl6 C69 Cl5 111.43(14)
Cl6 C69 H69A 109.3
Cl6 C69 H69B 109.3
H69A C69 H69B 108.0
Cl7B C70A Cl8B 111.6(5)
Cl7B C70A H70C 109.3
Cl7B C70A H70D 109.3
Cl8B C70A H70C 109.3
Cl8B C70A H70D 109.3
H70C C70A H70D 108.0
Cl7 C70B Cl8 111.4(2)
Cl7 C70B H70A 109.3
Cl7 C70B H70B 109.3
Cl8 C70B H70A 109.3
Cl8 C70B H70B 109.3
H70A C70B H70B 108.0

loop_
_geom_bond_atom_site_label_1
_geom_bond_atom_site_label_2
_geom_bond_distance
Ga1 Cl1 2.1831(6)
Ga1 Cl2 2.1571(16)
Ga1 Cl2B 2.193(3)
Ga1 Cl3 2.187(3)
Ga1 Cl3B 2.136(6)
Ga1 Cl4 2.156(3)
Ga1 Cl4B 2.193(5)
P1 P2 2.1065(7)
P1 C28 1.7444(19)
P2 C62 1.7449(18)
N1 C1 1.363(2)
N1 C2 1.388(2)
N1 C4 1.451(2)
N2 C1 1.370(2)
N2 C3 1.387(2)
N2 C16 1.447(2)
N3 C35 1.373(2)
N3 C36 1.385(3)
N3 C38 1.446(3)
N4 C35 1.364(3)
N4 C37 1.392(2)
N4 C50 1.449(2)
C1 C28 1.439(3)
C2 H2 0.9300
C2 C3 1.336(3)
C3 H3 0.9300
C4 C5 1.398(3)
C4 C9 1.400(3)
C5 C6 1.396(3)
C5 C10 1.521(3)
C6 H6 0.9300
C6 C7 1.387(3)
C7 H7 0.9300
C7 C8 1.388(3)
C8 H8 0.9300
C8 C9 1.394(3)
C9 C13 1.519(3)
C10 H10 0.9800
C10 C11 1.531(3)
C10 C12 1.523(3)
C11 H11A 0.9600
C11 H11B 0.9600
C11 H11C 0.9600
C11 H11D 0.9600
C11 H11E 0.9600
C11 H11F 0.9600
C12 H12A 0.9600
C12 H12B 0.9600
C12 H12C 0.9600
C13 H13 0.9800
C13 C14 1.529(3)
C13 C15 1.528(4)
C14 H14A 0.9600
C14 H14B 0.9600
C14 H14C 0.9600
C15 H15A 0.9600
C15 H15B 0.9600
C15 H15C 0.9600
C16 C17 1.404(3)
C16 C21 1.398(3)
C17 C18 1.391(3)
C17 C22 1.518(3)
C18 H18 0.9300
C18 C19 1.379(3)
C19 H19 0.9300
C19 C20 1.386(3)
C20 H20 0.9300
C20 C21 1.392(3)
C21 C25 1.523(3)
C22 H22 0.9800
C22 C23 1.534(4)
C22 C24 1.527(3)
C23 H23A 0.9600
C23 H23B 0.9600
C23 H23C 0.9600
C24 H24A 0.9600
C24 H24B 0.9600
C24 H24C 0.9600
C25 H25 0.9800
C25 C26 1.537(3)
C25 C27 1.530(3)
C26 H26A 0.9600
C26 H26B 0.9600
C26 H26C 0.9600
C27 H27A 0.9600
C27 H27B 0.9600
C27 H27C 0.9600
C28 C29 1.486(3)
C29 C30 1.399(3)
C29 C34 1.399(3)
C30 H30 0.9300
C30 C31 1.389(3)
C31 H31 0.9300
C31 C32 1.377(3)
C32 H32 0.9300
C32 C33 1.387(3)
C33 H33 0.9300
C33 C34 1.391(3)
C34 H34 0.9300
C35 C62 1.435(3)
C36 H36 0.9300
C36 C37 1.340(3)
C37 H37 0.9300
C38 C39 1.401(3)
C38 C43 1.401(3)
C39 C40 1.400(4)
C39 C44 1.522(4)
C40 H40 0.9300
C40 C41 1.375(4)
C41 H41 0.9300
C41 C42 1.376(4)
C42 H42 0.9300
C42 C43 1.397(3)
C43 C47 1.519(3)
C44 H44 0.9800
C44 C45 1.536(3)
C44 C46 1.538(4)
C45 H45A 0.9600
C45 H45B 0.9600
C45 H45C 0.9600
C46 H46A 0.9600
C46 H46B 0.9600
C46 H46C 0.9600
C47 H47 0.9800
C47 C48 1.521(4)
C47 C49 1.546(4)
C48 H48A 0.9600
C48 H48B 0.9600
C48 H48C 0.9600
C49 H49A 0.9600
C49 H49B 0.9600
C49 H49C 0.9600
C50 C51 1.403(3)
C50 C55 1.400(3)
C51 C52 1.387(3)
C51 C56 1.525(3)
C52 H52 0.9300
C52 C53 1.376(3)
C53 H53 0.9300
C53 C54 1.382(3)
C54 H54 0.9300
C54 C55 1.395(3)
C55 C59 1.516(3)
C56 H56 0.9800
C56 C57 1.531(3)
C56 C58 1.536(3)
C57 H57A 0.9600
C57 H57B 0.9600
C57 H57C 0.9600
C58 H58A 0.9600
C58 H58B 0.9600
C58 H58C 0.9600
C59 H59 0.9800
C59 C60 1.538(3)
C59 C61 1.530(3)
C60 H60A 0.9600
C60 H60B 0.9600
C60 H60C 0.9600
C61 H61A 0.9600
C61 H61B 0.9600
C61 H61C 0.9600
C62 C63 1.491(3)
C63 C64 1.405(3)
C63 C68 1.393(3)
C64 H64 0.9300
C64 C65 1.385(3)
C65 H65 0.9300
C65 C66 1.383(4)
C66 H66 0.9300
C66 C67 1.381(3)
C67 H67 0.9300
C67 C68 1.393(3)
C68 H68 0.9300
Cl5 C69 1.770(2)
Cl6 C69 1.752(3)
C69 H69A 0.9700
C69 H69B 0.9700
Cl7 C70B 1.749(4)
Cl7B C70A 1.756(9)
Cl8 C70B 1.757(4)
Cl8B C70A 1.781(9)
C70A H70C 0.9700
C70A H70D 0.9700
C70B H70A 0.9700
C70B H70B 0.9700

loop_
_geom_torsion_atom_site_label_1
_geom_torsion_atom_site_label_2
_geom_torsion_atom_site_label_3
_geom_torsion_atom_site_label_4
_geom_torsion
P1 P2 C62 C35 -175.71(13)
P1 P2 C62 C63 6.21(18)
P1 C28 C29 C30 117.94(19)
P1 C28 C29 C34 -60.2(2)
P2 P1 C28 C1 175.40(13)
P2 P1 C28 C29 -5.68(18)
P2 C62 C63 C64 58.0(3)
P2 C62 C63 C68 -120.99(19)
N1 C1 C28 P1 -35.6(3)
N1 C1 C28 C29 145.35(19)
N1 C2 C3 N2 0.6(2)
N1 C4 C5 C6 -174.15(17)
N1 C4 C5 C10 6.7(3)
N1 C4 C9 C8 172.65(17)
N1 C4 C9 C13 -8.7(3)
N2 C1 C28 P1 140.44(17)
N2 C1 C28 C29 -38.6(3)
N2 C16 C17 C18 -177.68(16)
N2 C16 C17 C22 5.7(3)
N2 C16 C21 C20 176.75(16)
N2 C16 C21 C25 -6.0(3)
N3 C35 C62 P2 -136.51(17)
N3 C35 C62 C63 41.8(3)
N3 C36 C37 N4 -0.1(2)
N3 C38 C39 C40 -179.46(19)
N3 C38 C39 C44 4.0(3)
N3 C38 C43 C42 179.1(2)
N3 C38 C43 C47 -3.7(3)
N4 C35 C62 P2 40.2(3)
N4 C35 C62 C63 -141.5(2)
N4 C50 C51 C52 -175.34(18)
N4 C50 C51 C56 5.7(3)
N4 C50 C55 C54 176.56(17)
N4 C50 C55 C59 -2.1(3)
C1 N1 C2 C3 0.3(2)
C1 N1 C4 C5 -78.8(3)
C1 N1 C4 C9 106.5(2)
C1 N2 C3 C2 -1.2(2)
C1 N2 C16 C17 112.5(2)
C1 N2 C16 C21 -68.1(2)
C1 C28 C29 C30 -63.2(2)
C1 C28 C29 C34 118.7(2)
C2 N1 C1 N2 -1.1(2)
C2 N1 C1 C28 175.65(19)
C2 N1 C4 C5 100.2(2)
C2 N1 C4 C9 -74.5(2)
C3 N2 C1 N1 1.4(2)
C3 N2 C1 C28 -175.40(18)
C3 N2 C16 C17 -84.0(2)
C3 N2 C16 C21 95.3(2)
C4 N1 C1 N2 178.04(18)
C4 N1 C1 C28 -5.3(3)
C4 N1 C2 C3 -178.85(19)
C4 C5 C6 C7 1.6(3)
C4 C5 C10 C11 -117.1(2)
C4 C5 C10 C12 118.6(2)
C4 C9 C13 C14 107.6(2)
C4 C9 C13 C15 -128.1(2)
C5 C4 C9 C8 -1.8(3)
C5 C4 C9 C13 176.83(19)
C5 C6 C7 C8 -1.8(3)
C6 C5 C10 C11 63.7(3)
C6 C5 C10 C12 -60.6(3)
C6 C7 C8 C9 0.1(3)
C7 C8 C9 C4 1.6(3)
C7 C8 C9 C13 -177.1(2)
C8 C9 C13 C14 -73.7(3)
C8 C9 C13 C15 50.5(3)
C9 C4 C5 C6 0.2(3)
C9 C4 C5 C10 -178.92(19)
C10 C5 C6 C7 -179.19(19)
C16 N2 C1 N1 166.90(17)
C16 N2 C1 C28 -9.9(3)
C16 N2 C3 C2 -166.81(18)
C16 C17 C18 C19 0.0(3)
C16 C17 C22 C23 93.0(2)
C16 C17 C22 C24 -144.6(2)
C16 C21 C25 C26 -108.3(2)
C16 C21 C25 C27 128.1(2)
C17 C16 C21 C20 -4.0(3)
C17 C16 C21 C25 173.27(17)
C17 C18 C19 C20 -1.9(3)
C18 C17 C22 C23 -83.4(3)
C18 C17 C22 C24 39.0(3)
C18 C19 C20 C21 0.9(3)
C19 C20 C21 C16 1.9(3)
C19 C20 C21 C25 -175.40(18)
C20 C21 C25 C26 68.8(2)
C20 C21 C25 C27 -54.8(2)
C21 C16 C17 C18 3.0(3)
C21 C16 C17 C22 -173.60(19)
C22 C17 C18 C19 176.65(19)
C28 C29 C30 C31 -178.75(18)
C28 C29 C34 C33 179.87(17)
C29 C30 C31 C32 -1.0(3)
C30 C29 C34 C33 1.7(3)
C30 C31 C32 C33 1.4(3)
C31 C32 C33 C34 -0.3(3)
C32 C33 C34 C29 -1.3(3)
C34 C29 C30 C31 -0.5(3)
C35 N3 C36 C37 1.0(2)
C35 N3 C38 C39 68.3(3)
C35 N3 C38 C43 -113.3(2)
C35 N4 C37 C36 -1.0(2)
C35 N4 C50 C51 -107.7(2)
C35 N4 C50 C55 76.3(3)
C35 C62 C63 C64 -120.1(2)
C35 C62 C63 C68 61.0(2)
C36 N3 C35 N4 -1.6(2)
C36 N3 C35 C62 175.76(18)
C36 N3 C38 C39 -95.7(2)
C36 N3 C38 C43 82.8(3)
C37 N4 C35 N3 1.5(2)
C37 N4 C35 C62 -175.65(19)
C37 N4 C50 C51 67.0(2)
C37 N4 C50 C55 -109.0(2)
C38 N3 C35 N4 -167.47(19)
C38 N3 C35 C62 9.9(3)
C38 N3 C36 C37 167.16(19)
C38 C39 C40 C41 -0.1(4)
C38 C39 C44 C45 -131.7(2)
C38 C39 C44 C46 103.9(3)
C38 C43 C47 C48 146.2(2)
C38 C43 C47 C49 -92.0(3)
C39 C38 C43 C42 -2.6(3)
C39 C38 C43 C47 174.7(2)
C39 C40 C41 C42 -1.6(4)
C40 C39 C44 C45 51.8(3)
C40 C39 C44 C46 -72.6(3)
C40 C41 C42 C43 1.1(4)
C41 C42 C43 C38 0.9(4)
C41 C42 C43 C47 -176.4(3)
C42 C43 C47 C48 -36.6(3)
C42 C43 C47 C49 85.2(3)
C43 C38 C39 C40 2.2(3)
C43 C38 C39 C44 -174.4(2)
C44 C39 C40 C41 176.6(2)
C50 N4 C35 N3 176.78(17)
C50 N4 C35 C62 -0.4(3)
C50 N4 C37 C36 -176.59(17)
C50 C51 C52 C53 -1.0(3)
C50 C51 C56 C57 124.5(2)
C50 C51 C56 C58 -112.2(2)
C50 C55 C59 C60 -119.5(2)
C50 C55 C59 C61 116.6(2)
C51 C50 C55 C54 0.8(3)
C51 C50 C55 C59 -177.88(18)
C51 C52 C53 C54 0.1(3)
C52 C51 C56 C57 -54.5(3)
C52 C51 C56 C58 68.8(3)
C52 C53 C54 C55 1.4(3)
C53 C54 C55 C50 -1.8(3)
C53 C54 C55 C59 176.97(19)
C54 C55 C59 C60 61.9(2)
C54 C55 C59 C61 -62.0(2)
C55 C50 C51 C52 0.5(3)
C55 C50 C51 C56 -178.47(19)
C56 C51 C52 C53 178.0(2)
C62 C63 C64 C65 -179.69(19)
C62 C63 C68 C67 178.12(19)
C63 C64 C65 C66 1.6(3)
C64 C63 C68 C67 -0.9(3)
C64 C65 C66 C67 -0.9(4)
C65 C66 C67 C68 -0.7(4)
C66 C67 C68 C63 1.6(3)
C68 C63 C64 C65 -0.7(3)

loop_
_exptl_oxdiff_crystal_face_indexfrac_h
_exptl_oxdiff_crystal_face_indexfrac_k
_exptl_oxdiff_crystal_face_indexfrac_l
_exptl_oxdiff_crystal_face_x
_exptl_oxdiff_crystal_face_y
_exptl_oxdiff_crystal_face_z
4.9813 0.9944 2.1570 -0.3338 -0.0805 0.0618
-4.9813 -0.9944 -2.1570 0.3338 0.0805 -0.0618
1.0431 -2.0096 -4.9674 -0.0411 0.2054 0.0031
-1.0431 2.0096 4.9674 0.0411 -0.2054 -0.0031
0.0070 0.9996 -1.0030 -0.0143 0.0016 -0.0500
-0.0070 -0.9996 1.0030 0.0143 -0.0016 0.0500
